data_2232272
loop_
_publ_author_name
'Kumar, Raju Suresh'
'Osman, Hasnah'
'Rahim, A. S. Abdul'
'Hemamalini, Madhukar'
'Fun, Hoong-Kun'

_publ_section_title
;
 5-[(<i>E</i>)-4-Fluorobenzylidene]-8-(4-fluorophenyl)-2-hydroxy-9-phenyl-3,10-diazahexacyclo[10.7.1.1^3,7^.0^2,11^.0^7,11^.0^16,20^]henicosa-1(20),12,14,16,18-pentaen-6-one
;
_journal_coeditor_code HB6426
_journal_issue 11
_journal_name_full 'Acta Crystallographica Section E'
_journal_page_first o2879
_journal_page_last o2880
_journal_paper_doi 10.1107/S1600536811040633
_journal_volume 67
_journal_year 2011
_chemical_formula_iupac 'C38 H28 F2 N2 O2'
_chemical_formula_moiety 'C38 H28 F2 N2 O2'
_chemical_formula_sum 'C38 H28 F2 N2 O2'
_chemical_formula_weight 582.62
_chemical_name_systematic
;
5-[(<i>E</i>)-4-Fluorobenzylidene]-8-(4-fluorophenyl)-2-hydroxy-9-
phenyl-3,10-diazahexacyclo[10.7.1.1^3,7^.0^2,11^.0^7,11^.0^16,20^]henicosa-
1(20),12,14,16,18-pentaen-6-one
;
_space_group_IT_number 2
_symmetry_cell_setting triclinic
_symmetry_space_group_name_Hall '-P 1'
_symmetry_space_group_name_H-M 'P -1'
_atom_sites_solution_hydrogens geom
_atom_sites_solution_primary direct
_atom_sites_solution_secondary difmap
_audit_creation_method SHELXL-97
_cell_angle_alpha 75.904(2)
_cell_angle_beta 74.726(2)
_cell_angle_gamma 77.627(2)
_cell_formula_units_Z 2
_cell_length_a 9.3269(3)
_cell_length_b 11.8635(4)
_cell_length_c 14.2095(4)
_cell_measurement_reflns_used 4467
_cell_measurement_temperature 296(2)
_cell_measurement_theta_max 27.07
_cell_measurement_theta_min 2.57
_cell_volume 1452.01(8)
_computing_cell_refinement 'SAINT (Bruker, 2009)'
_computing_data_collection 'APEX2 (Bruker, 2009)'
_computing_data_reduction 'SAINT (Bruker, 2009)'
_computing_molecular_graphics 'SHELXTL (Sheldrick, 2008)'
_computing_publication_material 'SHELXTL (Sheldrick, 2008) and PLATON (Spek, 2009)'
_computing_structure_refinement 'SHELXTL (Sheldrick, 2008)'
_computing_structure_solution 'SHELXTL (Sheldrick, 2008)'
_diffrn_ambient_temperature 296(2)
_diffrn_measured_fraction_theta_full 0.984
_diffrn_measured_fraction_theta_max 0.984
_diffrn_measurement_device_type 'Bruker SMART APEXII CCD'
_diffrn_measurement_method '\f and \w'
_diffrn_radiation_monochromator graphite
_diffrn_radiation_source 'fine-focus sealed tube'
_diffrn_radiation_type MoK\a
_diffrn_radiation_wavelength 0.71073
_diffrn_reflns_av_R_equivalents 0.0332
_diffrn_reflns_av_sigmaI/netI 0.0407
_diffrn_reflns_limit_h_max 11
_diffrn_reflns_limit_h_min -11
_diffrn_reflns_limit_k_max 14
_diffrn_reflns_limit_k_min -14
_diffrn_reflns_limit_l_max 17
_diffrn_reflns_limit_l_min -17
_diffrn_reflns_number 16981
_diffrn_reflns_theta_full 26.50
_diffrn_reflns_theta_max 26.50
_diffrn_reflns_theta_min 1.79
_diffrn_standards_number 0
_exptl_absorpt_coefficient_mu 0.091
_exptl_absorpt_correction_T_max 0.9865
_exptl_absorpt_correction_T_min 0.9651
_exptl_absorpt_correction_type multi-scan
_exptl_absorpt_process_details '(SADABS; Bruker, 2009)'
_exptl_crystal_colour colourless
_exptl_crystal_density_diffrn 1.333
_exptl_crystal_density_method 'not measured'
_exptl_crystal_description block
_exptl_crystal_F_000 608
_exptl_crystal_size_max 0.39
_exptl_crystal_size_mid 0.25
_exptl_crystal_size_min 0.15
_refine_diff_density_max 0.171
_refine_diff_density_min -0.197
_refine_ls_extinction_method none
_refine_ls_goodness_of_fit_ref 1.032
_refine_ls_hydrogen_treatment mixed
_refine_ls_matrix_type full
_refine_ls_number_parameters 405
_refine_ls_number_reflns 5915
_refine_ls_number_restraints 0
_refine_ls_restrained_S_all 1.032
_refine_ls_R_factor_all 0.0682
_refine_ls_R_factor_gt 0.0438
_refine_ls_shift/su_max_lt 0.001
_refine_ls_shift/su_mean 0.000
_refine_ls_structure_factor_coef Fsqd
_refine_ls_weighting_details 'calc w=1/[\s^2^(Fo^2^)+(0.0505P)^2^+0.1929P] where P=(Fo^2^+2Fc^2^)/3'
_refine_ls_weighting_scheme calc
_refine_ls_wR_factor_gt 0.1011
_refine_ls_wR_factor_ref 0.1148
_reflns_number_gt 4221
_reflns_number_total 5915
_reflns_threshold_expression I>2\s(I)
_cod_data_source_file hb6426.cif
_cod_data_source_block I
_cod_database_code 2232272
_cod_database_fobs_code 2232272

loop_
_symmetry_equiv_pos_as_xyz
'x, y, z'
'-x, -y, -z'

loop_
_atom_site_type_symbol
_atom_site_label
_atom_site_fract_x
_atom_site_fract_y
_atom_site_fract_z
_atom_site_U_iso_or_equiv
_atom_site_adp_type
_atom_site_calc_flag
_atom_site_refinement_flags
_atom_site_occupancy
_atom_site_symmetry_multiplicity
F F1 0.31463(18) 0.41565(14) 0.63374(12) 0.1021(5) Uani d . 1 1
F F2 0.56249(16) -0.63672(10) 0.27077(12) 0.0887(4) Uani d . 1 1
O O1 0.19391(15) -0.13595(11) 0.41318(8) 0.0499(3) Uani d . 1 1
O O2 0.40049(15) 0.12921(11) 0.03939(8) 0.0451(3) Uani d . 1 1
N N1 0.46807(15) 0.06737(11) 0.19282(9) 0.0358(3) Uani d . 1 1
N N2 0.17795(18) 0.00560(12) 0.10268(9) 0.0376(3) Uani d . 1 1
C C1 0.08709(18) 0.11620(13) 0.24038(10) 0.0338(3) Uani d . 1 1
C C2 -0.0512(2) 0.09298(16) 0.29527(12) 0.0451(4) Uani d . 1 1
H H2A -0.0774 0.0189 0.3052 0.054 Uiso calc R 1 1
C C3 -0.1538(2) 0.18431(18) 0.33664(14) 0.0553(5) Uani d . 1 1
H H3A -0.2463 0.1678 0.3765 0.066 Uiso calc R 1 1
C C4 -0.1225(2) 0.29506(18) 0.32049(14) 0.0556(5) Uani d . 1 1
H H4A -0.1936 0.3526 0.3486 0.067 Uiso calc R 1 1
C C5 0.0179(2) 0.32359(15) 0.26106(12) 0.0445(4) Uani d . 1 1
C C6 0.0639(3) 0.43508(16) 0.22979(15) 0.0567(5) Uani d . 1 1
H H6A -0.0006 0.5002 0.2507 0.068 Uiso calc R 1 1
C C7 0.2025(3) 0.44862(16) 0.16899(16) 0.0583(5) Uani d . 1 1
H H7A 0.2288 0.5236 0.1481 0.070 Uiso calc R 1 1
C C8 0.3068(2) 0.35270(15) 0.13694(13) 0.0477(4) Uani d . 1 1
H H8A 0.4013 0.3636 0.0970 0.057 Uiso calc R 1 1
C C9 0.26533(19) 0.24316(14) 0.16619(11) 0.0370(4) Uani d . 1 1
C C10 0.12161(19) 0.23011(13) 0.22507(11) 0.0359(4) Uani d . 1 1
C C11 0.34421(18) 0.12516(13) 0.14237(10) 0.0344(4) Uani d . 1 1
C C13 0.23219(19) -0.12206(13) 0.10589(11) 0.0350(4) Uani d . 1 1
H H13A 0.3328 -0.1310 0.0621 0.042 Uiso calc R 1 1
C C14 0.24873(18) -0.17285(13) 0.21430(10) 0.0333(3) Uani d . 1 1
H H14A 0.1473 -0.1791 0.2554 0.040 Uiso calc R 1 1
C C15 0.30126(17) -0.07313(13) 0.24017(10) 0.0316(3) Uani d . 1 1
C C16 0.21783(18) 0.04178(13) 0.18294(10) 0.0325(3) Uani d . 1 1
C C17 0.26517(18) -0.06749(13) 0.34904(11) 0.0343(4) Uani d . 1 1
C C18 0.31892(18) 0.03074(13) 0.37188(11) 0.0345(4) Uani d . 1 1
C C19 0.44652(19) 0.08607(15) 0.29507(11) 0.0381(4) Uani d . 1 1
H H19A 0.4271 0.1701 0.2934 0.046 Uiso calc R 1 1
H H19B 0.5397 0.0543 0.3171 0.046 Uiso calc R 1 1
C C20 0.46882(18) -0.05780(14) 0.19841(12) 0.0373(4) Uani d . 1 1
H H20A 0.5312 -0.1069 0.2426 0.045 Uiso calc R 1 1
H H20B 0.5058 -0.0778 0.1331 0.045 Uiso calc R 1 1
C C21 0.2415(2) 0.06910(14) 0.45470(11) 0.0397(4) Uani d . 1 1
H H21A 0.1604 0.0311 0.4903 0.048 Uiso calc R 1 1
C C22 0.26546(19) 0.16222(15) 0.49779(11) 0.0397(4) Uani d . 1 1
C C23 0.1410(2) 0.23249(19) 0.54396(15) 0.0630(6) Uani d . 1 1
H H23A 0.0448 0.2219 0.5445 0.076 Uiso calc R 1 1
C C24 0.1579(3) 0.3180(2) 0.58917(18) 0.0773(7) Uani d . 1 1
H H24A 0.0740 0.3656 0.6192 0.093 Uiso calc R 1 1
C C25 0.2994(3) 0.33166(19) 0.58914(15) 0.0619(6) Uani d . 1 1
C C26 0.4247(2) 0.26458(17) 0.54571(14) 0.0540(5) Uani d . 1 1
H H26A 0.5201 0.2753 0.5468 0.065 Uiso calc R 1 1
C C27 0.4069(2) 0.17962(16) 0.49972(12) 0.0457(4) Uani d . 1 1
H H27A 0.4918 0.1332 0.4694 0.055 Uiso calc R 1 1
C C28 0.1336(2) -0.18155(14) 0.07132(12) 0.0394(4) Uani d . 1 1
C C29 0.1885(2) -0.22550(17) -0.01543(13) 0.0551(5) Uani d . 1 1
H H29A 0.2832 -0.2131 -0.0543 0.066 Uiso calc R 1 1
C C30 0.1038(3) -0.28786(19) -0.04489(18) 0.0736(7) Uani d . 1 1
H H30A 0.1420 -0.3172 -0.1031 0.088 Uiso calc R 1 1
C C31 -0.0349(3) -0.30622(19) 0.0110(2) 0.0766(7) Uani d . 1 1
H H31A -0.0904 -0.3495 -0.0084 0.092 Uiso calc R 1 1
C C32 -0.0932(3) -0.2612(2) 0.09581(17) 0.0706(6) Uani d . 1 1
H H32A -0.1889 -0.2725 0.1333 0.085 Uiso calc R 1 1
C C33 -0.0093(2) -0.19859(18) 0.12561(14) 0.0551(5) Uani d . 1 1
H H33A -0.0497 -0.1676 0.1829 0.066 Uiso calc R 1 1
C C34 0.34205(19) -0.29458(13) 0.23043(11) 0.0361(4) Uani d . 1 1
C C35 0.4672(2) -0.33131(15) 0.16058(13) 0.0463(4) Uani d . 1 1
H H35A 0.5004 -0.2780 0.1029 0.056 Uiso calc R 1 1
C C36 0.5438(2) -0.44564(16) 0.17465(16) 0.0561(5) Uani d . 1 1
H H36A 0.6284 -0.4692 0.1277 0.067 Uiso calc R 1 1
C C37 0.4923(2) -0.52266(15) 0.25895(17) 0.0574(5) Uani d . 1 1
C C38 0.3723(3) -0.49040(17) 0.33078(16) 0.0604(5) Uani d . 1 1
H H38A 0.3414 -0.5444 0.3885 0.073 Uiso calc R 1 1
C C39 0.2972(2) -0.37606(15) 0.31647(13) 0.0485(4) Uani d . 1 1
H H39A 0.2150 -0.3531 0.3653 0.058 Uiso calc R 1 1
H H1O2 0.334(2) 0.0994(18) 0.0207(15) 0.068(7) Uiso d . 1 1
H H1N2 0.078(2) 0.0265(17) 0.1045(15) 0.063(6) Uiso d . 1 1

loop_
_atom_site_aniso_label
_atom_site_aniso_U_11
_atom_site_aniso_U_22
_atom_site_aniso_U_33
_atom_site_aniso_U_12
_atom_site_aniso_U_13
_atom_site_aniso_U_23
F1 0.1084(12) 0.1056(11) 0.1283(12) -0.0232(9) -0.0316(10) -0.0792(10)
F2 0.0824(10) 0.0379(6) 0.1443(12) 0.0081(6) -0.0506(9) -0.0034(7)
O1 0.0685(9) 0.0515(7) 0.0319(6) -0.0280(6) -0.0041(6) -0.0042(5)
O2 0.0559(8) 0.0511(7) 0.0276(6) -0.0205(6) 0.0018(5) -0.0083(5)
N1 0.0367(8) 0.0365(7) 0.0340(7) -0.0090(6) -0.0025(6) -0.0097(5)
N2 0.0495(9) 0.0322(7) 0.0346(7) -0.0078(7) -0.0143(6) -0.0067(5)
C1 0.0363(9) 0.0351(8) 0.0293(7) -0.0041(7) -0.0074(7) -0.0062(6)
C2 0.0418(10) 0.0445(10) 0.0446(9) -0.0072(8) -0.0053(8) -0.0054(8)
C3 0.0398(11) 0.0667(13) 0.0510(11) -0.0010(9) 0.0002(9) -0.0138(9)
C4 0.0485(12) 0.0602(13) 0.0569(11) 0.0106(10) -0.0112(9) -0.0270(9)
C5 0.0515(11) 0.0416(10) 0.0458(9) 0.0031(8) -0.0189(8) -0.0194(8)
C6 0.0693(14) 0.0393(10) 0.0703(13) 0.0041(10) -0.0281(11) -0.0247(9)
C7 0.0788(16) 0.0332(10) 0.0742(13) -0.0109(10) -0.0338(12) -0.0117(9)
C8 0.0576(12) 0.0374(10) 0.0532(10) -0.0153(9) -0.0162(9) -0.0075(8)
C9 0.0470(10) 0.0334(8) 0.0338(8) -0.0086(7) -0.0122(7) -0.0073(6)
C10 0.0439(10) 0.0344(8) 0.0322(8) -0.0044(7) -0.0127(7) -0.0087(6)
C11 0.0393(9) 0.0351(8) 0.0281(7) -0.0104(7) -0.0012(7) -0.0076(6)
C13 0.0413(9) 0.0325(8) 0.0317(8) -0.0078(7) -0.0060(7) -0.0080(6)
C14 0.0366(9) 0.0332(8) 0.0307(7) -0.0083(7) -0.0056(6) -0.0074(6)
C15 0.0354(9) 0.0300(8) 0.0291(7) -0.0066(7) -0.0052(6) -0.0063(6)
C16 0.0390(9) 0.0296(8) 0.0290(7) -0.0085(7) -0.0059(6) -0.0056(6)
C17 0.0358(9) 0.0348(8) 0.0311(8) -0.0061(7) -0.0070(7) -0.0047(6)
C18 0.0372(9) 0.0362(8) 0.0307(8) -0.0071(7) -0.0087(7) -0.0056(6)
C19 0.0381(9) 0.0423(9) 0.0369(8) -0.0115(7) -0.0075(7) -0.0102(7)
C20 0.0374(9) 0.0366(9) 0.0364(8) -0.0048(7) -0.0037(7) -0.0101(7)
C21 0.0435(10) 0.0435(9) 0.0339(8) -0.0133(8) -0.0071(7) -0.0069(7)
C22 0.0447(10) 0.0454(10) 0.0301(8) -0.0108(8) -0.0043(7) -0.0107(7)
C23 0.0445(11) 0.0833(15) 0.0718(13) -0.0175(11) 0.0027(10) -0.0456(12)
C24 0.0604(14) 0.0917(17) 0.0944(17) -0.0149(13) 0.0037(12) -0.0661(14)
C25 0.0756(15) 0.0627(13) 0.0626(12) -0.0189(11) -0.0156(11) -0.0335(10)
C26 0.0565(12) 0.0600(12) 0.0558(11) -0.0145(10) -0.0243(10) -0.0136(9)
C27 0.0448(10) 0.0504(11) 0.0451(9) -0.0045(8) -0.0149(8) -0.0130(8)
C28 0.0511(11) 0.0321(8) 0.0381(8) -0.0064(7) -0.0169(8) -0.0055(7)
C29 0.0700(14) 0.0553(12) 0.0475(10) -0.0040(10) -0.0224(10) -0.0192(9)
C30 0.109(2) 0.0606(14) 0.0721(14) -0.0011(14) -0.0513(15) -0.0295(11)
C31 0.113(2) 0.0535(13) 0.0912(17) -0.0260(14) -0.0699(17) -0.0037(12)
C32 0.0741(15) 0.0735(15) 0.0764(15) -0.0347(12) -0.0385(13) 0.0060(12)
C33 0.0587(13) 0.0617(12) 0.0526(11) -0.0207(10) -0.0174(10) -0.0107(9)
C34 0.0414(9) 0.0313(8) 0.0395(8) -0.0102(7) -0.0120(7) -0.0074(7)
C35 0.0485(11) 0.0342(9) 0.0546(10) -0.0083(8) -0.0073(9) -0.0087(8)
C36 0.0456(11) 0.0436(11) 0.0806(14) -0.0014(9) -0.0146(10) -0.0195(10)
C37 0.0573(13) 0.0317(10) 0.0896(15) -0.0016(9) -0.0389(12) -0.0045(10)
C38 0.0750(15) 0.0423(11) 0.0630(12) -0.0126(10) -0.0296(11) 0.0096(9)
C39 0.0589(12) 0.0414(10) 0.0442(9) -0.0119(9) -0.0133(9) -0.0013(8)

loop_
_atom_type_symbol
_atom_type_description
_atom_type_scat_dispersion_real
_atom_type_scat_dispersion_imag
_atom_type_scat_source
C C 0.0033 0.0016 'International Tables Vol C Tables 4.2.6.8 and 6.1.1.4'
H H 0.0000 0.0000 'International Tables Vol C Tables 4.2.6.8 and 6.1.1.4'
N N 0.0061 0.0033 'International Tables Vol C Tables 4.2.6.8 and 6.1.1.4'
O O 0.0106 0.0060 'International Tables Vol C Tables 4.2.6.8 and 6.1.1.4'
F F 0.0171 0.0103 'International Tables Vol C Tables 4.2.6.8 and 6.1.1.4'

loop_
_geom_angle_atom_site_label_1
_geom_angle_atom_site_label_2
_geom_angle_atom_site_label_3
_geom_angle
C11 O2 H1O2 104.9(13)
C20 N1 C11 102.48(12)
C20 N1 C19 108.12(12)
C11 N1 C19 115.60(12)
C16 N2 C13 109.96(12)
C16 N2 H1N2 111.2(13)
C13 N2 H1N2 113.2(13)
C2 C1 C10 119.20(15)
C2 C1 C16 131.77(15)
C10 C1 C16 108.91(13)
C1 C2 C3 118.44(17)
C1 C2 H2A 120.8
C3 C2 H2A 120.8
C4 C3 C2 122.67(18)
C4 C3 H3A 118.7
C2 C3 H3A 118.7
C3 C4 C5 120.48(16)
C3 C4 H4A 119.8
C5 C4 H4A 119.8
C10 C5 C6 115.95(17)
C10 C5 C4 116.03(16)
C6 C5 C4 127.95(17)
C7 C6 C5 120.74(17)
C7 C6 H6A 119.6
C5 C6 H6A 119.6
C6 C7 C8 122.24(18)
C6 C7 H7A 118.9
C8 C7 H7A 118.9
C9 C8 C7 118.34(18)
C9 C8 H8A 120.8
C7 C8 H8A 120.8
C8 C9 C10 119.39(16)
C8 C9 C11 132.10(16)
C10 C9 C11 108.41(13)
C9 C10 C5 123.22(16)
C9 C10 C1 113.65(14)
C5 C10 C1 123.03(16)
O2 C11 N1 107.74(12)
O2 C11 C9 112.93(12)
N1 C11 C9 115.59(12)
O2 C11 C16 109.11(12)
N1 C11 C16 106.18(11)
C9 C11 C16 104.93(12)
N2 C13 C28 113.74(14)
N2 C13 C14 104.58(11)
C28 C13 C14 114.42(13)
N2 C13 H13A 107.9
C28 C13 H13A 107.9
C14 C13 H13A 107.9
C34 C14 C15 117.75(13)
C34 C14 C13 114.81(12)
C15 C14 C13 102.44(11)
C34 C14 H14A 107.1
C15 C14 H14A 107.1
C13 C14 H14A 107.1
C17 C15 C14 116.38(12)
C17 C15 C20 106.73(12)
C14 C15 C20 117.62(12)
C17 C15 C16 108.69(12)
C14 C15 C16 104.15(12)
C20 C15 C16 101.98(12)
N2 C16 C1 112.71(13)
N2 C16 C15 105.47(12)
C1 C16 C15 119.60(12)
N2 C16 C11 112.65(12)
C1 C16 C11 103.30(12)
C15 C16 C11 102.82(12)
O1 C17 C18 122.52(13)
O1 C17 C15 122.42(14)
C18 C17 C15 115.02(13)
C21 C18 C17 116.22(14)
C21 C18 C19 125.49(15)
C17 C18 C19 118.04(12)
N1 C19 C18 115.25(13)
N1 C19 H19A 108.5
C18 C19 H19A 108.5
N1 C19 H19B 108.5
C18 C19 H19B 108.5
H19A C19 H19B 107.5
N1 C20 C15 104.08(12)
N1 C20 H20A 110.9
C15 C20 H20A 110.9
N1 C20 H20B 110.9
C15 C20 H20B 110.9
H20A C20 H20B 109.0
C18 C21 C22 129.62(16)
C18 C21 H21A 115.2
C22 C21 H21A 115.2
C27 C22 C23 117.87(16)
C27 C22 C21 123.22(15)
C23 C22 C21 118.81(16)
C24 C23 C22 120.89(19)
C24 C23 H23A 119.6
C22 C23 H23A 119.6
C25 C24 C23 119.03(19)
C25 C24 H24A 120.5
C23 C24 H24A 120.5
F1 C25 C26 119.1(2)
F1 C25 C24 118.54(19)
C26 C25 C24 122.37(18)
C25 C26 C27 118.26(18)
C25 C26 H26A 120.9
C27 C26 H26A 120.9
C26 C27 C22 121.57(17)
C26 C27 H27A 119.2
C22 C27 H27A 119.2
C33 C28 C29 118.09(17)
C33 C28 C13 122.14(15)
C29 C28 C13 119.71(17)
C28 C29 C30 120.6(2)
C28 C29 H29A 119.7
C30 C29 H29A 119.7
C31 C30 C29 120.3(2)
C31 C30 H30A 119.9
C29 C30 H30A 119.9
C30 C31 C32 120.2(2)
C30 C31 H31A 119.9
C32 C31 H31A 119.9
C31 C32 C33 119.9(2)
C31 C32 H32A 120.1
C33 C32 H32A 120.1
C28 C33 C32 120.91(19)
C28 C33 H33A 119.5
C32 C33 H33A 119.5
C35 C34 C39 117.66(16)
C35 C34 C14 122.94(14)
C39 C34 C14 119.31(15)
C36 C35 C34 121.48(17)
C36 C35 H35A 119.3
C34 C35 H35A 119.3
C37 C36 C35 118.36(19)
C37 C36 H36A 120.8
C35 C36 H36A 120.8
C38 C37 C36 122.46(17)
C38 C37 F2 118.92(19)
C36 C37 F2 118.6(2)
C37 C38 C39 118.78(18)
C37 C38 H38A 120.6
C39 C38 H38A 120.6
C38 C39 C34 121.21(18)
C38 C39 H39A 119.4
C34 C39 H39A 119.4

loop_
_geom_bond_atom_site_label_1
_geom_bond_atom_site_label_2
_geom_bond_distance
F1 C25 1.353(2)
F2 C37 1.362(2)
O1 C17 1.2181(18)
O2 C11 1.4110(17)
O2 H1O2 0.90(2)
N1 C20 1.466(2)
N1 C11 1.475(2)
N1 C19 1.4781(19)
N2 C16 1.4675(19)
N2 C13 1.484(2)
N2 H1N2 0.91(2)
C1 C2 1.366(2)
C1 C10 1.408(2)
C1 C16 1.516(2)
C2 C3 1.416(2)
C2 H2A 0.9300
C3 C4 1.359(3)
C3 H3A 0.9300
C4 C5 1.418(3)
C4 H4A 0.9300
C5 C10 1.408(2)
C5 C6 1.410(3)
C6 C7 1.370(3)
C6 H6A 0.9300
C7 C8 1.412(3)
C7 H7A 0.9300
C8 C9 1.371(2)
C8 H8A 0.9300
C9 C10 1.398(2)
C9 C11 1.508(2)
C11 C16 1.601(2)
C13 C28 1.506(2)
C13 C14 1.547(2)
C13 H13A 0.9800
C14 C34 1.517(2)
C14 C15 1.526(2)
C14 H14A 0.9800
C15 C17 1.509(2)
C15 C20 1.552(2)
C15 C16 1.570(2)
C17 C18 1.495(2)
C18 C21 1.336(2)
C18 C19 1.530(2)
C19 H19A 0.9700
C19 H19B 0.9700
C20 H20A 0.9700
C20 H20B 0.9700
C21 C22 1.467(2)
C21 H21A 0.9300
C22 C27 1.386(2)
C22 C23 1.387(2)
C23 C24 1.380(3)
C23 H23A 0.9300
C24 C25 1.363(3)
C24 H24A 0.9300
C25 C26 1.357(3)
C26 C27 1.386(2)
C26 H26A 0.9300
C27 H27A 0.9300
C28 C33 1.382(3)
C28 C29 1.386(2)
C29 C30 1.387(3)
C29 H29A 0.9300
C30 C31 1.359(3)
C30 H30A 0.9300
C31 C32 1.371(3)
C31 H31A 0.9300
C32 C33 1.386(3)
C32 H32A 0.9300
C33 H33A 0.9300
C34 C35 1.385(2)
C34 C39 1.390(2)
C35 C36 1.385(2)
C35 H35A 0.9300
C36 C37 1.361(3)
C36 H36A 0.9300
C37 C38 1.359(3)
C38 C39 1.381(3)
C38 H38A 0.9300
C39 H39A 0.9300

loop_
_geom_hbond_atom_site_label_D
_geom_hbond_atom_site_label_H
_geom_hbond_atom_site_label_A
_geom_hbond_site_symmetry_A
_geom_hbond_distance_DH
_geom_hbond_distance_HA
_geom_hbond_distance_DA
_geom_hbond_angle_DHA
_geom_hbond_publ_flag
O2 H1O2 N2 . 0.90(2) 1.97(2) 2.636(2) 129.6(17) yes
C13 H13A O2 2_655 0.98 2.53 3.499(2) 171 yes
C20 H20B O2 2_655 0.97 2.55 3.522(2) 179 yes
C23 H23A O1 2_556 0.93 2.52 3.410(2) 162 yes
C35 H35A O2 2_655 0.93 2.46 3.383(2) 174 yes
C30 H30A Cg5 2_555 0.93 2.94 3.836(2) 168 yes
C31 H31A Cg6 2_555 0.93 2.91 3.609(3) 133 yes
C38 H38A Cg7 1_545 0.93 2.92 3.836(2) 168 yes
C7 H7A Cg9 1_565 0.93 2.85 3.400(3) 119 yes

loop_
_geom_torsion_atom_site_label_1
_geom_torsion_atom_site_label_2
_geom_torsion_atom_site_label_3
_geom_torsion_atom_site_label_4
_geom_torsion
C10 C1 C2 C3 -1.3(2)
C16 C1 C2 C3 -176.77(16)
C1 C2 C3 C4 2.8(3)
C2 C3 C4 C5 -0.7(3)
C3 C4 C5 C10 -2.7(3)
C3 C4 C5 C6 174.06(18)
C10 C5 C6 C7 -0.7(3)
C4 C5 C6 C7 -177.53(18)
C5 C6 C7 C8 -1.7(3)
C6 C7 C8 C9 1.6(3)
C7 C8 C9 C10 0.9(2)
C7 C8 C9 C11 176.86(17)
C8 C9 C10 C5 -3.5(2)
C11 C9 C10 C5 179.68(14)
C8 C9 C10 C1 173.13(14)
C11 C9 C10 C1 -3.69(18)
C6 C5 C10 C9 3.3(2)
C4 C5 C10 C9 -179.46(15)
C6 C5 C10 C1 -172.97(15)
C4 C5 C10 C1 4.2(2)
C2 C1 C10 C9 -178.85(14)
C16 C1 C10 C9 -2.45(18)
C2 C1 C10 C5 -2.2(2)
C16 C1 C10 C5 174.19(14)
C20 N1 C11 O2 -80.31(13)
C19 N1 C11 O2 162.36(12)
C20 N1 C11 C9 152.34(13)
C19 N1 C11 C9 35.01(18)
C20 N1 C11 C16 36.48(13)
C19 N1 C11 C16 -80.86(14)
C8 C9 C11 O2 -49.7(2)
C10 C9 C11 O2 126.53(14)
C8 C9 C11 N1 75.0(2)
C10 C9 C11 N1 -108.77(15)
C8 C9 C11 C16 -168.46(17)
C10 C9 C11 C16 7.80(16)
C16 N2 C13 C28 148.04(13)
C16 N2 C13 C14 22.51(17)
N2 C13 C14 C34 -164.10(13)
C28 C13 C14 C34 70.80(18)
N2 C13 C14 C15 -35.25(16)
C28 C13 C14 C15 -160.35(13)
C34 C14 C15 C17 -78.91(17)
C13 C14 C15 C17 154.11(13)
C34 C14 C15 C20 49.57(18)
C13 C14 C15 C20 -77.41(16)
C34 C14 C15 C16 161.50(12)
C13 C14 C15 C16 34.52(14)
C13 N2 C16 C1 -132.84(14)
C13 N2 C16 C15 -0.66(16)
C13 N2 C16 C11 110.74(14)
C2 C1 C16 N2 60.9(2)
C10 C1 C16 N2 -114.87(14)
C2 C1 C16 C15 -63.9(2)
C10 C1 C16 C15 120.36(14)
C2 C1 C16 C11 -177.22(16)
C10 C1 C16 C11 7.00(15)
C17 C15 C16 N2 -146.38(13)
C14 C15 C16 N2 -21.70(15)
C20 C15 C16 N2 101.13(13)
C17 C15 C16 C1 -18.22(19)
C14 C15 C16 C1 106.46(15)
C20 C15 C16 C1 -130.71(14)
C17 C15 C16 C11 95.40(13)
C14 C15 C16 C11 -139.92(11)
C20 C15 C16 C11 -17.09(13)
O2 C11 C16 N2 -8.18(18)
N1 C11 C16 N2 -124.04(13)
C9 C11 C16 N2 113.09(14)
O2 C11 C16 C1 -130.08(13)
N1 C11 C16 C1 114.06(12)
C9 C11 C16 C1 -8.81(14)
O2 C11 C16 C15 104.87(13)
N1 C11 C16 C15 -11.00(14)
C9 C11 C16 C15 -133.86(12)
C14 C15 C17 O1 -2.3(2)
C20 C15 C17 O1 -135.86(16)
C16 C15 C17 O1 114.85(17)
C14 C15 C17 C18 179.67(13)
C20 C15 C17 C18 46.08(17)
C16 C15 C17 C18 -63.21(17)
O1 C17 C18 C21 -24.6(2)
C15 C17 C18 C21 153.42(15)
O1 C17 C18 C19 160.88(15)
C15 C17 C18 C19 -21.1(2)
C20 N1 C19 C18 -47.68(17)
C11 N1 C19 C18 66.45(17)
C21 C18 C19 N1 -153.25(16)
C17 C18 C19 N1 20.7(2)
C11 N1 C20 C15 -48.50(13)
C19 N1 C20 C15 74.05(15)
C17 C15 C20 N1 -73.35(14)
C14 C15 C20 N1 153.74(12)
C16 C15 C20 N1 40.60(14)
C17 C18 C21 C22 179.54(16)
C19 C18 C21 C22 -6.4(3)
C18 C21 C22 C27 -40.3(3)
C18 C21 C22 C23 143.4(2)
C27 C22 C23 C24 0.8(3)
C21 C22 C23 C24 177.3(2)
C22 C23 C24 C25 -0.9(4)
C23 C24 C25 F1 -179.9(2)
C23 C24 C25 C26 0.4(4)
F1 C25 C26 C27 -179.51(18)
C24 C25 C26 C27 0.2(3)
C25 C26 C27 C22 -0.2(3)
C23 C22 C27 C26 -0.3(3)
C21 C22 C27 C26 -176.57(16)
N2 C13 C28 C33 -69.3(2)
C14 C13 C28 C33 50.8(2)
N2 C13 C28 C29 113.44(17)
C14 C13 C28 C29 -126.44(16)
C33 C28 C29 C30 -1.9(3)
C13 C28 C29 C30 175.42(17)
C28 C29 C30 C31 0.3(3)
C29 C30 C31 C32 1.3(3)
C30 C31 C32 C33 -1.2(3)
C29 C28 C33 C32 2.1(3)
C13 C28 C33 C32 -175.23(17)
C31 C32 C33 C28 -0.5(3)
C15 C14 C34 C35 -85.00(19)
C13 C14 C34 C35 35.7(2)
C15 C14 C34 C39 98.43(18)
C13 C14 C34 C39 -140.82(16)
C39 C34 C35 C36 1.1(3)
C14 C34 C35 C36 -175.49(16)
C34 C35 C36 C37 0.7(3)
C35 C36 C37 C38 -2.3(3)
C35 C36 C37 F2 176.64(16)
C36 C37 C38 C39 1.9(3)
F2 C37 C38 C39 -177.05(17)
C37 C38 C39 C34 0.1(3)
C35 C34 C39 C38 -1.6(3)
C14 C34 C39 C38 175.19(16)
